data_1545491
loop_
_publ_author_name
'Konno, Yosuke'
'Matsushita, Nobuyuki'

_publ_section_title
;
 Dichlorido(<i>o</i>-phenylenediamine)palladium(II)
;
_journal_coeditor_code WM4038
_journal_issue 2
_journal_name_full IUCrData
_journal_page_first x170144
_journal_paper_doi 10.1107/S2414314617001444
_journal_volume 2
_journal_year 2017
_chemical_formula_iupac '[Pd Cl2 (C6 H8 N2)]'
_chemical_formula_moiety 'C6 H8 Cl2 N2 Pd'
_chemical_formula_sum 'C6 H8 Cl2 N2 Pd'
_chemical_formula_weight 285.44
_chemical_name_systematic
;
Dichlorido(<i>o</i>-phenylenediamine)palladium(II)
;
_space_group_IT_number 13
_symmetry_cell_setting monoclinic
_symmetry_space_group_name_Hall '-P 2yc'
_symmetry_space_group_name_H-M 'P 1 2/c 1'
_atom_sites_solution_hydrogens geom
_atom_sites_solution_primary direct
_atom_sites_solution_secondary difmap
_cell_angle_alpha 90.00
_cell_angle_beta 116.683(4)
_cell_angle_gamma 90.00
_cell_formula_units_Z 2
_cell_length_a 7.0734(8)
_cell_length_b 10.4076(12)
_cell_length_c 6.7019(12)
_cell_measurement_reflns_used 6414
_cell_measurement_temperature 296
_cell_measurement_theta_max 32.21
_cell_measurement_theta_min 3.92
_cell_volume 440.83(11)
_computing_cell_refinement
;
RAPID-AUTO (Rigaku, 1998)
;
_computing_data_collection
;
RAPID-AUTO (Rigaku, 1998)
;
_computing_data_reduction
;
RAPID-AUTO (Rigaku, 1998)
;
_computing_molecular_graphics
;
DIAMOND (Brandenburg, 2017)
;
_computing_publication_material
;
SHELXL97 (Sheldrick, 2008) and publCIF (Westrip, 2010)
;
_computing_structure_refinement
;
SHELXL97 (Sheldrick, 2008)
;
_computing_structure_solution
;
SHELXS97 (Sheldrick, 2008)
;
_diffrn_ambient_temperature 296
_diffrn_detector_area_resol_mean 10.00
_diffrn_measured_fraction_theta_full 0.986
_diffrn_measured_fraction_theta_max 0.986
_diffrn_measurement_device_type 'Rigaku R-AXIS RAPID imaging-plate'
_diffrn_measurement_method \w
_diffrn_radiation_monochromator graphite
_diffrn_radiation_source 'X-ray sealed tube'
_diffrn_radiation_type 'Mo K\a'
_diffrn_radiation_wavelength 0.71075
_diffrn_reflns_av_R_equivalents 0.0223
_diffrn_reflns_av_sigmaI/netI 0.0102
_diffrn_reflns_limit_h_max 10
_diffrn_reflns_limit_h_min -10
_diffrn_reflns_limit_k_max 15
_diffrn_reflns_limit_k_min -15
_diffrn_reflns_limit_l_max 10
_diffrn_reflns_limit_l_min -9
_diffrn_reflns_number 11439
_diffrn_reflns_theta_full 32.52
_diffrn_reflns_theta_max 32.52
_diffrn_reflns_theta_min 3.22
_exptl_absorpt_coefficient_mu 2.645
_exptl_absorpt_correction_T_max 0.824
_exptl_absorpt_correction_T_min 0.611
_exptl_absorpt_correction_type multi-scan
_exptl_absorpt_process_details
;
(<i>ABSCOR</i>; Higashi, 1995)
;
_exptl_crystal_colour 'pale yellow'
_exptl_crystal_density_diffrn 2.150
_exptl_crystal_description needle
_exptl_crystal_F_000 276
_exptl_crystal_size_max 0.218
_exptl_crystal_size_mid 0.109
_exptl_crystal_size_min 0.073
_refine_diff_density_max 1.065
_refine_diff_density_min -0.772
_refine_ls_extinction_coef 0.126(4)
_refine_ls_extinction_expression Fc^*^=kFc[1+0.001xFc^2^\l^3^/sin(2\q)]^-1/4^
_refine_ls_extinction_method
;
SHELXL97 (Sheldrick, 2008)
;
_refine_ls_goodness_of_fit_ref 1.092
_refine_ls_hydrogen_treatment constr
_refine_ls_matrix_type full
_refine_ls_number_parameters 52
_refine_ls_number_reflns 1578
_refine_ls_number_restraints 0
_refine_ls_restrained_S_all 1.092
_refine_ls_R_factor_all 0.0220
_refine_ls_R_factor_gt 0.0197
_refine_ls_shift/su_max 0.000
_refine_ls_shift/su_mean 0.000
_refine_ls_structure_factor_coef Fsqd
_refine_ls_weighting_details 'calc w=1/[\s^2^(Fo^2^)+(0.0320P)^2^+0.0862P] where P=(Fo^2^+2Fc^2^)/3'
_refine_ls_weighting_scheme calc
_refine_ls_wR_factor_gt 0.0514
_refine_ls_wR_factor_ref 0.0526
_reflns_number_gt 1449
_reflns_number_total 1578
_reflns_threshold_expression F^2^>2\s(F^2^)
_cod_data_source_file wm4038sup1.cif
_cod_data_source_block I
_cod_original_sg_symbol_H-M 'P 2/c'
_cod_database_code 1545491

loop_
_symmetry_equiv_pos_as_xyz
'x, y, z'
'-x, y, -z+1/2'
'-x, -y, -z'
'x, -y, z-1/2'

loop_
_atom_site_type_symbol
_atom_site_label
_atom_site_fract_x
_atom_site_fract_y
_atom_site_fract_z
_atom_site_U_iso_or_equiv
_atom_site_adp_type
_atom_site_calc_flag
_atom_site_refinement_flags
_atom_site_occupancy
_atom_site_symmetry_multiplicity
Pd Pd1 0.5000 0.498921(11) 0.2500 0.03038(8) Uani d S 1 2
Cl Cl1 0.23288(6) 0.65031(4) 0.14958(7) 0.04182(10) Uani d . 1 1
N N1 0.2865(2) 0.35440(13) 0.1776(2) 0.0406(3) Uani d . 1 1
H H1A 0.2218 0.3604 0.2662 0.049 Uiso calc R 1 1
H H1B 0.1874 0.3613 0.0349 0.049 Uiso calc R 1 1
C C1 0.3920(2) 0.23028(14) 0.2113(2) 0.0412(3) Uani d . 1 1
C C2 0.2807(4) 0.11529(17) 0.1706(3) 0.0571(4) Uani d . 1 1
H H2 0.1345 0.1157 0.1169 0.069 Uiso calc R 1 1
C C3 0.3889(6) 0.00139(14) 0.2104(5) 0.0720(10) Uani d . 1 1
H H3 0.3161 -0.0760 0.1853 0.086 Uiso calc R 1 1

loop_
_atom_site_aniso_label
_atom_site_aniso_U_11
_atom_site_aniso_U_22
_atom_site_aniso_U_33
_atom_site_aniso_U_12
_atom_site_aniso_U_13
_atom_site_aniso_U_23
Pd1 0.02747(9) 0.03112(10) 0.02949(10) 0.000 0.01007(6) 0.000
Cl1 0.03435(16) 0.03968(17) 0.0480(2) 0.00551(12) 0.01543(14) 0.00033(14)
N1 0.0340(6) 0.0396(6) 0.0424(6) -0.0047(5) 0.0120(5) -0.0018(5)
C1 0.0559(8) 0.0341(6) 0.0324(6) -0.0043(5) 0.0188(6) -0.0011(5)
C2 0.0783(12) 0.0449(8) 0.0486(9) -0.0199(8) 0.0288(9) -0.0076(7)
C3 0.132(3) 0.0362(9) 0.0565(15) -0.0183(8) 0.0496(19) -0.0068(6)

loop_
_atom_type_symbol
_atom_type_description
_atom_type_scat_dispersion_real
_atom_type_scat_dispersion_imag
_atom_type_scat_source
C C 0.0033 0.0016 'International Tables Vol C Tables 4.2.6.8 and 6.1.1.4'
H H 0.0000 0.0000 'International Tables Vol C Tables 4.2.6.8 and 6.1.1.4'
N N 0.0061 0.0033 'International Tables Vol C Tables 4.2.6.8 and 6.1.1.4'
Cl Cl 0.1484 0.1585 'International Tables Vol C Tables 4.2.6.8 and 6.1.1.4'
Pd Pd -0.9988 1.0072 'International Tables Vol C Tables 4.2.6.8 and 6.1.1.4'

loop_
_geom_angle_atom_site_label_1
_geom_angle_atom_site_label_2
_geom_angle_atom_site_label_3
_geom_angle_site_symmetry_1
_geom_angle_site_symmetry_3
_geom_angle
_geom_angle_publ_flag
N1 Pd1 N1 . 2_655 84.36(8) y
N1 Pd1 Cl1 . 2_655 174.81(4) ?
N1 Pd1 Cl1 2_655 2_655 90.71(4) ?
N1 Pd1 Cl1 . . 90.71(4) y
N1 Pd1 Cl1 2_655 . 174.81(4) ?
Cl1 Pd1 Cl1 2_655 . 94.26(2) y
N1 Pd1 Pd1 . 3_665 95.75(4) y
N1 Pd1 Pd1 2_655 3_665 84.83(4) ?
Cl1 Pd1 Pd1 2_655 3_665 85.393(12) ?
Cl1 Pd1 Pd1 . 3_665 94.083(12) y
N1 Pd1 Pd1 . 3_666 84.83(4) y
N1 Pd1 Pd1 2_655 3_666 95.75(4) ?
Cl1 Pd1 Pd1 2_655 3_666 94.083(12) ?
Cl1 Pd1 Pd1 . 3_666 85.393(12) y
Pd1 Pd1 Pd1 3_665 3_666 179.232(7) ?
C1 N1 Pd1 . . 110.22(10) y
C1 N1 H1A . . 109.6 ?
Pd1 N1 H1A . . 109.6 ?
C1 N1 H1B . . 109.6 ?
Pd1 N1 H1B . . 109.6 ?
H1A N1 H1B . . 108.1 ?
C1 C1 C2 2_655 . 120.62(12) y
C1 C1 N1 2_655 . 117.58(8) y
C2 C1 N1 . . 121.80(16) y
C3 C2 C1 . . 119.3(2) y
C3 C2 H2 . . 120.4 ?
C1 C2 H2 . . 120.4 ?
C2 C3 C3 . 2_655 120.13(16) y
C2 C3 H3 . . 119.9 ?
C3 C3 H3 2_655 . 119.9 ?

loop_
_geom_bond_atom_site_label_1
_geom_bond_atom_site_label_2
_geom_bond_site_symmetry_2
_geom_bond_distance
_geom_bond_publ_flag
Pd1 N1 . 2.0297(13) ?
Pd1 N1 2_655 2.0297(13) ?
Pd1 Cl1 2_655 2.3159(4) ?
Pd1 Cl1 . 2.3159(4) ?
Pd1 Pd1 3_665 3.3510(6) ?
Pd1 Pd1 3_666 3.3510(6) ?
N1 C1 . 1.458(2) y
N1 H1A . 0.9000 ?
N1 H1B . 0.9000 ?
C1 C1 2_655 1.375(3) y
C1 C2 . 1.391(2) y
C2 C3 . 1.371(3) y
C2 H2 . 0.9300 ?
C3 C3 2_655 1.416(8) y
C3 H3 . 0.9300 ?

loop_
_geom_hbond_atom_site_label_D
_geom_hbond_atom_site_label_H
_geom_hbond_atom_site_label_A
_geom_hbond_site_symmetry_A
_geom_hbond_distance_DH
_geom_hbond_distance_HA
_geom_hbond_distance_DA
_geom_hbond_angle_DHA
N1 H1A Cl1 4_566 0.90 2.54 3.3508(15) 150.6
N1 H1B Cl1 4_565 0.90 2.74 3.3860(15) 129.2
N1 H1B Cl1 3_565 0.90 2.66 3.3278(15) 131.7

loop_
_geom_torsion_atom_site_label_1
_geom_torsion_atom_site_label_2
_geom_torsion_atom_site_label_3
_geom_torsion_atom_site_label_4
_geom_torsion_site_symmetry_1
_geom_torsion_site_symmetry_4
_geom_torsion
N1 Pd1 N1 C1 2_655 . -0.57(7)
Cl1 Pd1 N1 C1 2_655 . -18.8(5)
Cl1 Pd1 N1 C1 . . 177.81(10)
Pd1 Pd1 N1 C1 3_665 . 83.63(10)
Pd1 Pd1 N1 C1 3_666 . -96.89(10)
Pd1 N1 C1 C1 . 2_655 1.8(2)
Pd1 N1 C1 C2 . . -179.16(12)
C1 C1 C2 C3 2_655 . 0.6(3)
N1 C1 C2 C3 . . -178.4(2)
C1 C2 C3 C3 . 2_655 -0.7(5)

_cod_database_fobs_code 1545491
